data_4314845
loop_
_publ_author_name
'Saira Naeem'
'Lionel Delaude'
'Andrew J. P. White'
'James D. E. T. Wilton-Ely'

_publ_section_title
;
 The Use of Imidazolium-2-dithiocarboxylates in the Formation of Gold(I)
 Complexes and Gold Nanoparticles
;
_journal_issue 4
_journal_name_full 'Inorganic Chemistry'
_journal_page_first 1784
_journal_page_last 1793
_journal_paper_doi 10.1021/ic9021504
_journal_volume 49
_journal_year 2010
_chemical_absolute_configuration ad
_chemical_formula_moiety 'C46 H51 Au N2 P S2, C4 H10 O, F6 P'
_chemical_formula_sum 'C50 H61 Au F6 N2 O P2 S2'
_chemical_formula_weight 1143.03
_chemical_name_systematic ?
_space_group_IT_number 4
_symmetry_cell_setting monoclinic
_symmetry_space_group_name_Hall 'P 2yb'
_symmetry_space_group_name_H-M 'P 1 21 1'
_atom_sites_solution_hydrogens geom
_atom_sites_solution_primary direct
_atom_sites_solution_secondary difmap
_audit_creation_method SHELXL-97
_cell_angle_alpha 90.00
_cell_angle_beta 101.3289(9)
_cell_angle_gamma 90.00
_cell_formula_units_Z 2
_cell_length_a 10.65689(11)
_cell_length_b 13.57473(13)
_cell_length_c 18.59207(17)
_cell_measurement_reflns_used 20000
_cell_measurement_temperature 173(2)
_cell_measurement_theta_max 32.6585
_cell_measurement_theta_min 3.0485
_cell_volume 2637.21(5)
_computing_cell_refinement 'CrysAlis RED, Oxford Diffraction Ltd'
_computing_data_collection 'CrysAlis CCD, Oxford Diffraction Ltd'
_computing_data_reduction 'CrysAlis RED, Oxford Diffraction Ltd'
_computing_molecular_graphics 'Bruker SHELXTL'
_computing_publication_material 'Bruker SHELXTL'
_computing_structure_refinement 'SHELXL-97 (Sheldrick, 1997)'
_computing_structure_solution 'SHELXS-97 (Sheldrick, 1990)'
_diffrn_ambient_temperature 173(2)
_diffrn_detector_area_resol_mean 15.9832
_diffrn_measured_fraction_theta_full 0.995
_diffrn_measured_fraction_theta_max 0.922
_diffrn_measurement_device_type 'OD Xcalibur 3'
_diffrn_measurement_method 'omega scans'
_diffrn_radiation_monochromator graphite
_diffrn_radiation_source 'Enhance (Mo) X-ray Source'
_diffrn_radiation_type MoK\a
_diffrn_radiation_wavelength 0.71073
_diffrn_reflns_av_R_equivalents 0.0218
_diffrn_reflns_av_sigmaI/netI 0.0486
_diffrn_reflns_limit_h_max 15
_diffrn_reflns_limit_h_min -15
_diffrn_reflns_limit_k_max 20
_diffrn_reflns_limit_k_min -20
_diffrn_reflns_limit_l_max 25
_diffrn_reflns_limit_l_min -27
_diffrn_reflns_number 32776
_diffrn_reflns_theta_full 31.00
_diffrn_reflns_theta_max 32.72
_diffrn_reflns_theta_min 3.06
_diffrn_standards_number 0
_exptl_absorpt_coefficient_mu 2.986
_exptl_absorpt_correction_T_max 0.722
_exptl_absorpt_correction_T_min 0.425
_exptl_absorpt_correction_type analytical
_exptl_absorpt_process_details
; 
CrysAlisPro, Oxford Diffraction Ltd., 
Version 1.171.33.41 (release 06-05-2009 CrysAlis171 .NET) 
(compiled May  6 2009,17:20:42) 
Analytical numeric absorption correction using a multifaceted crystal 
model based on expressions derived by R.C. Clark & J.S. Reid. 
(Clark, R. C. & Reid, J. S. (1995). Acta Cryst. A51, 887-897) 
;
_exptl_crystal_colour 'Blue/green dichroic'
_exptl_crystal_density_diffrn 1.439
_exptl_crystal_density_method 'not measured'
_exptl_crystal_description tablets
_exptl_crystal_F_000 1156
_exptl_crystal_size_max 0.37
_exptl_crystal_size_mid 0.36
_exptl_crystal_size_min 0.17
_refine_diff_density_max 0.935
_refine_diff_density_min -0.739
_refine_diff_density_rms 0.058
_refine_ls_abs_structure_details 'Flack H D (1983), Acta Cryst. A39, 876-881, 6600 Friedel pairs'
_refine_ls_abs_structure_Flack -0.0151(16)
_refine_ls_extinction_coef 0.00049(6)
_refine_ls_extinction_expression Fc^*^=kFc[1+0.001xFc^2^\l^3^/sin(2\q)]^-1/4^
_refine_ls_extinction_method SHELXL
_refine_ls_goodness_of_fit_ref 0.896
_refine_ls_hydrogen_treatment constr
_refine_ls_matrix_type full
_refine_ls_number_parameters 603
_refine_ls_number_reflns 15893
_refine_ls_number_restraints 607
_refine_ls_restrained_S_all 0.890
_refine_ls_R_factor_all 0.0281
_refine_ls_R_factor_gt 0.0210
_refine_ls_shift/su_max 0.003
_refine_ls_shift/su_mean 0.000
_refine_ls_structure_factor_coef Fsqd
_refine_ls_weighting_details 'calc w=1/[\s^2^(Fo^2^)+(0.0108P)^2^+0.0000P] where P=(Fo^2^+2Fc^2^)/3'
_refine_ls_weighting_scheme calc
_refine_ls_wR_factor_gt 0.0323
_refine_ls_wR_factor_ref 0.0328
_reflns_number_gt 13386
_reflns_number_total 15893
_reflns_threshold_expression >2sigma(I)
_cod_data_source_file ic9021504_si_002_2.cif
_cod_data_source_block 3
_cod_depositor_comments
;
The following automatic conversions were performed:

'_symmetry_cell_setting' value 'Monoclinic' changed to 'monoclinic'
according to the built-in table from CIF Core dictionary named
'cif_core.dic' version 2.4.1 from 2010-06-29.

Automatic conversion script
Id: cif_fix_values 1646 2011-03-28 12:23:43Z adriana 
;
_cod_database_code 4314845

loop_
_symmetry_equiv_pos_as_xyz
'x, y, z'
'-x, y+1/2, -z'

loop_
_atom_site_label
_atom_site_type_symbol
_atom_site_fract_x
_atom_site_fract_y
_atom_site_fract_z
_atom_site_U_iso_or_equiv
_atom_site_adp_type
_atom_site_occupancy
_atom_site_symmetry_multiplicity
_atom_site_calc_flag
_atom_site_refinement_flags
_atom_site_disorder_assembly
_atom_site_disorder_group
Au Au 0.422999(7) 0.720428(7) 0.406051(3) 0.02370(2) Uani 1 1 d . . .
S1 S 0.33564(4) 0.70540(6) 0.28233(2) 0.02599(15) Uani 1 1 d . . .
C2 C 0.46255(14) 0.7155(2) 0.23965(8) 0.0162(3) Uani 1 1 d . . .
S3 S 0.61299(5) 0.74068(4) 0.27426(3) 0.02525(14) Uani 1 1 d . . .
C4 C 0.42327(15) 0.70084(14) 0.15934(9) 0.0145(5) Uani 1 1 d . . .
N5 N 0.39095(15) 0.61432(12) 0.12572(8) 0.0157(3) Uani 1 1 d . . .
C6 C 0.35316(19) 0.63190(15) 0.05178(11) 0.0235(4) Uani 1 1 d . . .
H6A H 0.3247 0.5837 0.0151 0.028 Uiso 1 1 calc R . .
C7 C 0.36346(16) 0.7287(2) 0.04048(9) 0.0228(5) Uani 1 1 d . . .
H7A H 0.3434 0.7616 -0.0054 0.027 Uiso 1 1 calc R . .
N8 N 0.40885(15) 0.77191(12) 0.10813(9) 0.0174(3) Uani 1 1 d . . .
C9 C 0.4098(2) 0.51650(14) 0.15732(10) 0.0171(4) Uani 1 1 d . . .
C10 C 0.3047(2) 0.46683(15) 0.17422(11) 0.0235(4) Uani 1 1 d . . .
C11 C 0.3252(2) 0.36870(15) 0.19705(12) 0.0338(5) Uani 1 1 d . . .
H11A H 0.2562 0.3314 0.2083 0.041 Uiso 1 1 calc R . .
C12 C 0.4436(3) 0.32573(16) 0.20333(12) 0.0376(6) Uani 1 1 d . . .
H12A H 0.4551 0.2590 0.2187 0.045 Uiso 1 1 calc R . .
C13 C 0.5452(2) 0.37730(16) 0.18788(12) 0.0337(5) Uani 1 1 d . . .
H13A H 0.6264 0.3463 0.1936 0.040 Uiso 1 1 calc R . .
C14 C 0.53149(19) 0.47441(15) 0.16398(11) 0.0239(4) Uani 1 1 d . . .
C15 C 0.1760(2) 0.51381(17) 0.16817(13) 0.0288(5) Uani 1 1 d . . .
H15A H 0.1878 0.5867 0.1653 0.035 Uiso 1 1 calc R . .
C16 C 0.0833(2) 0.4815(2) 0.09787(14) 0.0484(7) Uani 1 1 d . . .
H16A H 0.1210 0.4964 0.0551 0.073 Uiso 1 1 calc R . .
H16B H 0.0022 0.5170 0.0939 0.073 Uiso 1 1 calc R . .
H16C H 0.0678 0.4105 0.0999 0.073 Uiso 1 1 calc R . .
C17 C 0.1190(2) 0.4928(2) 0.23626(14) 0.0474(7) Uani 1 1 d . . .
H17A H 0.1793 0.5141 0.2803 0.071 Uiso 1 1 calc R . .
H17B H 0.1029 0.4220 0.2394 0.071 Uiso 1 1 calc R . .
H17C H 0.0383 0.5289 0.2326 0.071 Uiso 1 1 calc R . .
C18 C 0.6435(2) 0.52985(16) 0.14373(12) 0.0297(5) Uani 1 1 d . . .
H18A H 0.6193 0.6010 0.1382 0.036 Uiso 1 1 calc R . .
C19 C 0.6707(2) 0.4943(2) 0.07030(13) 0.0485(7) Uani 1 1 d . . .
H19A H 0.5927 0.4999 0.0325 0.073 Uiso 1 1 calc R . .
H19B H 0.6983 0.4253 0.0747 0.073 Uiso 1 1 calc R . .
H19C H 0.7384 0.5348 0.0566 0.073 Uiso 1 1 calc R . .
C20 C 0.7651(2) 0.5222(2) 0.20348(14) 0.0477(7) Uani 1 1 d . . .
H20A H 0.7467 0.5453 0.2503 0.072 Uiso 1 1 calc R . .
H20B H 0.8327 0.5629 0.1899 0.072 Uiso 1 1 calc R . .
H20C H 0.7934 0.4534 0.2084 0.072 Uiso 1 1 calc R . .
C21 C 0.44269(19) 0.87428(14) 0.11886(10) 0.0182(4) Uani 1 1 d . . .
C22 C 0.56610(19) 0.90198(15) 0.11058(10) 0.0218(4) Uani 1 1 d . . .
C23 C 0.5939(2) 1.00198(15) 0.11708(11) 0.0277(5) Uani 1 1 d . . .
H23A H 0.6766 1.0243 0.1128 0.033 Uiso 1 1 calc R . .
C24 C 0.5041(2) 1.06953(15) 0.12964(12) 0.0310(5) Uani 1 1 d . . .
H24A H 0.5251 1.1376 0.1329 0.037 Uiso 1 1 calc R . .
C25 C 0.3841(2) 1.03934(15) 0.13758(11) 0.0306(5) Uani 1 1 d . . .
H25A H 0.3234 1.0868 0.1463 0.037 Uiso 1 1 calc R . .
C26 C 0.3510(2) 0.94015(15) 0.13292(11) 0.0221(4) Uani 1 1 d . . .
C27 C 0.6635(2) 0.82847(15) 0.09259(12) 0.0281(5) Uani 1 1 d . . .
H27A H 0.6359 0.7612 0.1049 0.034 Uiso 1 1 calc R . .
C28 C 0.6660(3) 0.83013(19) 0.01047(13) 0.0496(7) Uani 1 1 d . . .
H28A H 0.5797 0.8175 -0.0178 0.074 Uiso 1 1 calc R . .
H28B H 0.7245 0.7791 -0.0005 0.074 Uiso 1 1 calc R . .
H28C H 0.6953 0.8948 -0.0028 0.074 Uiso 1 1 calc R . .
C29 C 0.7977(2) 0.8463(2) 0.13790(15) 0.0505(7) Uani 1 1 d . . .
H29A H 0.7945 0.8451 0.1902 0.076 Uiso 1 1 calc R . .
H29B H 0.8290 0.9106 0.1252 0.076 Uiso 1 1 calc R . .
H29C H 0.8556 0.7945 0.1274 0.076 Uiso 1 1 calc R . .
C30 C 0.2162(2) 0.90742(16) 0.13987(12) 0.0293(5) Uani 1 1 d . . .
H30A H 0.2164 0.8340 0.1443 0.035 Uiso 1 1 calc R . .
C31 C 0.1200(2) 0.9354(2) 0.07124(14) 0.0418(7) Uani 1 1 d . . .
H31A H 0.1455 0.9058 0.0282 0.063 Uiso 1 1 calc R . .
H31B H 0.1173 1.0072 0.0660 0.063 Uiso 1 1 calc R . .
H31C H 0.0350 0.9111 0.0752 0.063 Uiso 1 1 calc R . .
C32 C 0.1782(3) 0.95073(19) 0.20882(15) 0.0442(7) Uani 1 1 d . . .
H32A H 0.2406 0.9305 0.2523 0.066 Uiso 1 1 calc R . .
H32B H 0.0931 0.9266 0.2127 0.066 Uiso 1 1 calc R . .
H32C H 0.1765 1.0228 0.2055 0.066 Uiso 1 1 calc R . .
P41 P 0.48786(5) 0.74354(4) 0.52806(3) 0.02315(13) Uani 1 1 d . . .
C42 C 0.4311(2) 0.65202(15) 0.58564(11) 0.0246(4) Uani 1 1 d . . .
C43 C 0.3566(2) 0.67798(16) 0.63665(11) 0.0314(5) Uani 1 1 d . . .
H43A H 0.3301 0.7443 0.6400 0.038 Uiso 1 1 calc R . .
C44 C 0.3217(2) 0.60747(18) 0.68194(14) 0.0435(7) Uani 1 1 d . . .
H44A H 0.2706 0.6251 0.7165 0.052 Uiso 1 1 calc R . .
C45 C 0.3604(3) 0.51190(19) 0.67745(14) 0.0474(7) Uani 1 1 d . . .
H45A H 0.3377 0.4638 0.7098 0.057 Uiso 1 1 calc R . .
C46 C 0.4319(3) 0.48486(19) 0.62639(15) 0.0460(8) Uani 1 1 d . . .
H46A H 0.4572 0.4182 0.6230 0.055 Uiso 1 1 calc R . .
C47 C 0.4666(3) 0.55518(18) 0.58012(15) 0.0362(7) Uani 1 1 d . . .
H47A H 0.5150 0.5367 0.5445 0.043 Uiso 1 1 calc R . .
C48 C 0.66022(19) 0.74462(14) 0.55929(11) 0.0285(5) Uani 1 1 d . . .
C49 C 0.71674(19) 0.7118(3) 0.62888(10) 0.0405(5) Uani 1 1 d . . .
H49A H 0.6651 0.6856 0.6605 0.049 Uiso 1 1 calc R . .
C50 C 0.8481(2) 0.7172(4) 0.65221(11) 0.0556(6) Uani 1 1 d . . .
H50A H 0.8865 0.6961 0.7002 0.067 Uiso 1 1 calc R . .
C51 C 0.9229(2) 0.7530(2) 0.60611(16) 0.0615(9) Uani 1 1 d . . .
H51A H 1.0131 0.7564 0.6221 0.074 Uiso 1 1 calc R . .
C52 C 0.8680(3) 0.7839(2) 0.53698(17) 0.0633(9) Uani 1 1 d . . .
H52A H 0.9209 0.8081 0.5053 0.076 Uiso 1 1 calc R . .
C53 C 0.7366(2) 0.78047(18) 0.51248(14) 0.0432(6) Uani 1 1 d . . .
H53A H 0.6993 0.8022 0.4645 0.052 Uiso 1 1 calc R . .
C54 C 0.4266(2) 0.86035(16) 0.55269(12) 0.0239(5) Uani 1 1 d . . .
C55 C 0.4924(2) 0.91605(17) 0.61122(12) 0.0281(5) Uani 1 1 d . . .
H55A H 0.5733 0.8945 0.6376 0.034 Uiso 1 1 calc R . .
C56 C 0.4398(3) 1.00217(18) 0.63053(13) 0.0370(6) Uani 1 1 d . . .
H56A H 0.4842 1.0393 0.6709 0.044 Uiso 1 1 calc R . .
C57 C 0.3242(3) 1.03519(17) 0.59228(14) 0.0438(6) Uani 1 1 d . . .
H57A H 0.2895 1.0954 0.6057 0.053 Uiso 1 1 calc R . .
C58 C 0.2583(3) 0.98056(18) 0.53418(14) 0.0477(7) Uani 1 1 d . . .
H58A H 0.1781 1.0030 0.5076 0.057 Uiso 1 1 calc R . .
C59 C 0.3098(2) 0.89299(17) 0.51486(12) 0.0364(6) Uani 1 1 d . . .
H59A H 0.2642 0.8552 0.4752 0.044 Uiso 1 1 calc R . .
P1 P 0.09934(5) 0.69858(4) 0.85632(3) 0.03010(15) Uani 1 1 d D . .
F1 F -0.05160(13) 0.69136(18) 0.84714(12) 0.0535(6) Uani 0.941(6) 1 d PDU A 1
F2 F 0.0834(3) 0.7829(2) 0.79626(16) 0.0741(9) Uani 0.941(6) 1 d PDU A 1
F3 F 0.1053(2) 0.7780(2) 0.91972(16) 0.0714(8) Uani 0.941(6) 1 d PDU A 1
F4 F 0.11746(19) 0.61322(17) 0.91614(11) 0.0502(6) Uani 0.941(6) 1 d PDU A 1
F5 F 0.0960(2) 0.61758(17) 0.79425(14) 0.0496(6) Uani 0.941(6) 1 d PDU A 1
F6 F 0.25276(12) 0.7056(2) 0.86625(12) 0.0462(5) Uani 0.941(6) 1 d PDU A 1
F1' F -0.0522(11) 0.707(2) 0.8371(16) 0.051(4) Uiso 0.059(6) 1 d PDU A 2
F2' F 0.105(2) 0.745(2) 0.7775(8) 0.050(4) Uiso 0.059(6) 1 d PDU A 2
F3' F 0.107(3) 0.8080(11) 0.8894(15) 0.046(4) Uiso 0.059(6) 1 d PDU A 2
F4' F 0.093(3) 0.656(2) 0.9342(9) 0.050(4) Uiso 0.059(6) 1 d PDU A 2
F5' F 0.093(3) 0.5921(11) 0.8222(16) 0.055(4) Uiso 0.059(6) 1 d PDU A 2
F6' F 0.2519(11) 0.694(2) 0.8749(16) 0.046(4) Uiso 0.059(6) 1 d PDU A 2
O60 O 0.0509(3) 0.7694(2) 0.40080(15) 0.0643(7) Uani 1 1 d . . .
C61 C -0.0200(3) 0.8274(3) 0.34501(18) 0.0825(12) Uani 1 1 d . . .
H61A H -0.1124 0.8136 0.3410 0.099 Uiso 1 1 calc R . .
H61B H 0.0035 0.8103 0.2976 0.099 Uiso 1 1 calc R . .
C62 C 0.0047(3) 0.9340(3) 0.36059(18) 0.0871(12) Uani 1 1 d . . .
H62A H -0.0461 0.9733 0.3212 0.131 Uiso 1 1 calc R . .
H62B H 0.0958 0.9478 0.3635 0.131 Uiso 1 1 calc R . .
H62C H -0.0193 0.9509 0.4073 0.131 Uiso 1 1 calc R . .
C63 C 0.0309(5) 0.6674(4) 0.3906(3) 0.0907(17) Uani 1 1 d . . .
H63A H 0.0549 0.6474 0.3439 0.109 Uiso 1 1 calc R . .
H63B H -0.0612 0.6527 0.3869 0.109 Uiso 1 1 calc R . .
C64 C 0.1064(4) 0.6095(3) 0.4514(2) 0.0945(12) Uani 1 1 d . . .
H64A H 0.0899 0.5391 0.4423 0.142 Uiso 1 1 calc R . .
H64B H 0.0816 0.6281 0.4976 0.142 Uiso 1 1 calc R . .
H64C H 0.1977 0.6228 0.4547 0.142 Uiso 1 1 calc R . .

loop_
_atom_site_aniso_label
_atom_site_aniso_U_11
_atom_site_aniso_U_22
_atom_site_aniso_U_33
_atom_site_aniso_U_23
_atom_site_aniso_U_13
_atom_site_aniso_U_12
Au 0.03076(4) 0.02783(4) 0.01260(3) -0.00219(6) 0.00448(2) -0.00305(6)
S1 0.0225(2) 0.0419(4) 0.0138(2) -0.0027(3) 0.00424(16) -0.0031(3)
C2 0.0218(8) 0.0119(7) 0.0142(7) 0.0016(12) 0.0021(6) 0.0007(13)
S3 0.0229(2) 0.0305(4) 0.0196(2) -0.0013(2) -0.00232(18) -0.0063(2)
C4 0.0106(7) 0.0168(13) 0.0160(8) 0.0008(7) 0.0025(6) 0.0014(7)
N5 0.0170(9) 0.0155(8) 0.0141(8) -0.0020(7) 0.0015(7) -0.0013(7)
C6 0.0278(12) 0.0278(12) 0.0130(10) -0.0026(8) -0.0007(8) -0.0013(9)
C7 0.0304(9) 0.0254(14) 0.0108(7) 0.0014(11) -0.0003(6) 0.0020(12)
N8 0.0193(9) 0.0178(8) 0.0151(9) 0.0016(7) 0.0034(7) -0.0016(7)
C9 0.0256(12) 0.0130(9) 0.0118(9) -0.0032(7) 0.0012(8) 0.0012(9)
C10 0.0292(12) 0.0223(11) 0.0180(10) -0.0058(8) 0.0024(9) -0.0062(9)
C11 0.0501(15) 0.0239(12) 0.0289(12) -0.0024(9) 0.0111(11) -0.0130(11)
C12 0.0678(18) 0.0177(11) 0.0280(13) 0.0003(9) 0.0115(12) 0.0038(12)
C13 0.0452(15) 0.0260(12) 0.0291(13) -0.0031(10) 0.0054(11) 0.0138(11)
C14 0.0282(12) 0.0222(11) 0.0200(11) -0.0051(8) 0.0020(9) 0.0031(9)
C15 0.0242(12) 0.0301(13) 0.0311(14) -0.0030(10) 0.0031(11) -0.0081(10)
C16 0.0348(16) 0.0639(19) 0.0427(18) -0.0049(14) -0.0018(12) -0.0085(14)
C17 0.0323(15) 0.0676(19) 0.0464(17) -0.0079(14) 0.0176(13) -0.0105(13)
C18 0.0249(12) 0.0310(12) 0.0341(13) -0.0052(10) 0.0077(10) 0.0073(10)
C19 0.0423(16) 0.0697(19) 0.0372(15) -0.0108(13) 0.0166(12) -0.0046(14)
C20 0.0289(14) 0.0610(18) 0.0510(17) -0.0104(14) 0.0028(12) 0.0056(13)
C21 0.0241(11) 0.0174(10) 0.0120(9) 0.0020(8) 0.0006(8) -0.0020(9)
C22 0.0241(11) 0.0257(11) 0.0151(10) 0.0055(8) 0.0027(9) -0.0007(9)
C23 0.0320(12) 0.0294(12) 0.0212(11) 0.0033(9) 0.0042(9) -0.0104(10)
C24 0.0437(14) 0.0182(11) 0.0307(13) -0.0019(9) 0.0069(11) -0.0068(10)
C25 0.0421(14) 0.0233(11) 0.0275(12) -0.0017(9) 0.0095(10) 0.0038(10)
C26 0.0303(13) 0.0200(11) 0.0163(11) 0.0027(8) 0.0052(9) 0.0014(9)
C27 0.0270(12) 0.0261(11) 0.0334(13) 0.0094(9) 0.0113(10) 0.0013(9)
C28 0.0691(19) 0.0496(16) 0.0363(15) 0.0046(12) 0.0257(14) 0.0249(14)
C29 0.0259(14) 0.0618(19) 0.0642(19) 0.0082(15) 0.0100(13) 0.0031(13)
C30 0.0289(13) 0.0299(12) 0.0313(13) 0.0040(10) 0.0114(10) 0.0063(10)
C31 0.0259(14) 0.0628(18) 0.0373(16) 0.0049(13) 0.0078(12) 0.0030(13)
C32 0.0473(17) 0.0520(17) 0.0401(16) 0.0065(13) 0.0256(14) 0.0114(13)
P41 0.0302(3) 0.0259(4) 0.0130(2) -0.00184(19) 0.0031(2) -0.0020(2)
C42 0.0325(12) 0.0259(11) 0.0144(10) -0.0016(8) 0.0020(9) -0.0023(9)
C43 0.0411(13) 0.0298(12) 0.0250(12) -0.0010(9) 0.0108(10) 0.0006(10)
C44 0.0556(17) 0.0437(15) 0.0381(15) 0.0019(12) 0.0259(13) -0.0059(13)
C45 0.0693(19) 0.0392(15) 0.0349(15) 0.0108(12) 0.0135(14) -0.0131(14)
C46 0.071(2) 0.0229(14) 0.0449(17) 0.0025(12) 0.0145(15) 0.0010(14)
C47 0.053(2) 0.0290(15) 0.0293(16) -0.0006(11) 0.0145(14) 0.0000(13)
C48 0.0300(11) 0.0325(15) 0.0225(10) -0.0040(8) 0.0039(8) 0.0012(9)
C49 0.0400(11) 0.0558(15) 0.0239(10) -0.0036(18) 0.0016(8) 0.003(2)
C50 0.0419(13) 0.0825(17) 0.0355(12) -0.005(3) -0.0091(10) 0.011(3)
C51 0.0297(14) 0.093(3) 0.0575(19) -0.0101(16) -0.0021(13) 0.0055(14)
C52 0.0381(17) 0.095(2) 0.061(2) 0.0024(17) 0.0184(15) -0.0117(16)
C53 0.0381(15) 0.0594(17) 0.0324(14) 0.0048(12) 0.0074(11) -0.0027(12)
C54 0.0329(13) 0.0239(12) 0.0156(11) -0.0013(9) 0.0061(10) -0.0040(10)
C55 0.0386(14) 0.0254(13) 0.0189(12) 0.0002(9) 0.0020(11) -0.0054(11)
C56 0.0575(18) 0.0290(14) 0.0245(13) -0.0084(11) 0.0078(12) -0.0097(13)
C57 0.0641(18) 0.0290(13) 0.0404(15) -0.0069(11) 0.0151(14) 0.0074(13)
C58 0.0480(16) 0.0432(15) 0.0485(17) -0.0120(13) 0.0009(13) 0.0155(13)
C59 0.0403(14) 0.0351(13) 0.0307(13) -0.0116(10) -0.0008(11) 0.0014(11)
P1 0.0268(3) 0.0260(4) 0.0332(3) -0.0035(2) -0.0046(2) 0.0037(2)
F1 0.0246(7) 0.0672(16) 0.0646(12) -0.0115(9) -0.0014(7) 0.0085(7)
F2 0.0718(15) 0.0494(15) 0.0858(17) 0.0387(13) -0.0221(12) -0.0066(12)
F3 0.0643(13) 0.0658(13) 0.0718(16) -0.0464(12) -0.0169(11) 0.0263(11)
F4 0.0476(11) 0.0564(13) 0.0455(11) 0.0170(10) 0.0065(9) 0.0039(9)
F5 0.0520(11) 0.0538(13) 0.0438(12) -0.0223(10) 0.0112(9) -0.0045(10)
F6 0.0286(7) 0.0384(11) 0.0686(11) 0.0035(10) 0.0018(6) -0.0035(8)
O60 0.0503(14) 0.096(2) 0.0442(15) -0.0083(13) 0.0040(11) -0.0191(13)
C61 0.055(2) 0.147(4) 0.042(2) 0.009(2) 0.0002(16) -0.027(2)
C62 0.076(3) 0.130(4) 0.055(2) 0.014(2) 0.0128(19) 0.014(2)
C63 0.079(3) 0.111(4) 0.088(4) -0.035(3) 0.031(3) -0.040(3)
C64 0.082(3) 0.089(3) 0.112(4) 0.001(3) 0.019(3) -0.019(2)

loop_
_atom_type_symbol
_atom_type_description
_atom_type_scat_dispersion_real
_atom_type_scat_dispersion_imag
_atom_type_scat_source
C C 0.0033 0.0016 'International Tables Vol C Tables 4.2.6.8 and 6.1.1.4'
H H 0.0000 0.0000 'International Tables Vol C Tables 4.2.6.8 and 6.1.1.4'
N N 0.0061 0.0033 'International Tables Vol C Tables 4.2.6.8 and 6.1.1.4'
F F 0.0171 0.0103 'International Tables Vol C Tables 4.2.6.8 and 6.1.1.4'
P P 0.1023 0.0942 'International Tables Vol C Tables 4.2.6.8 and 6.1.1.4'
S S 0.1246 0.1234 'International Tables Vol C Tables 4.2.6.8 and 6.1.1.4'
Au Au -2.0133 8.8022 'International Tables Vol C Tables 4.2.6.8 and 6.1.1.4'
O O 0.0106 0.0060 'International Tables Vol C Tables 4.2.6.8 and 6.1.1.4'

loop_
_geom_angle_atom_site_label_1
_geom_angle_atom_site_label_2
_geom_angle_atom_site_label_3
_geom_angle
_geom_angle_site_symmetry_1
_geom_angle_site_symmetry_3
_geom_angle_publ_flag
P41 Au S1 173.63(2) . . ?
C2 S1 Au 104.76(6) . . ?
C4 C2 S3 118.91(10) . . ?
C4 C2 S1 111.44(11) . . ?
S3 C2 S1 129.63(9) . . ?
N8 C4 N5 108.36(16) . . ?
N8 C4 C2 126.01(19) . . ?
N5 C4 C2 125.58(19) . . ?
C4 N5 C6 108.15(16) . . ?
C4 N5 C9 127.57(16) . . ?
C6 N5 C9 123.64(16) . . ?
C7 C6 N5 108.08(17) . . ?
C6 C7 N8 107.33(18) . . ?
C4 N8 C7 108.06(18) . . ?
C4 N8 C21 127.19(16) . . ?
C7 N8 C21 124.59(18) . . ?
C10 C9 C14 123.61(18) . . ?
C10 C9 N5 118.72(18) . . ?
C14 C9 N5 117.49(17) . . ?
C9 C10 C11 116.29(19) . . ?
C9 C10 C15 122.79(19) . . ?
C11 C10 C15 120.91(19) . . ?
C12 C11 C10 121.0(2) . . ?
C13 C12 C11 121.1(2) . . ?
C12 C13 C14 121.0(2) . . ?
C13 C14 C9 116.91(19) . . ?
C13 C14 C18 120.72(19) . . ?
C9 C14 C18 122.34(18) . . ?
C10 C15 C17 111.4(2) . . ?
C10 C15 C16 111.6(2) . . ?
C17 C15 C16 110.8(2) . . ?
C14 C18 C19 111.13(19) . . ?
C14 C18 C20 112.29(19) . . ?
C19 C18 C20 110.10(18) . . ?
C26 C21 C22 123.87(19) . . ?
C26 C21 N8 118.81(17) . . ?
C22 C21 N8 117.23(16) . . ?
C23 C22 C21 116.12(18) . . ?
C23 C22 C27 121.05(18) . . ?
C21 C22 C27 122.78(18) . . ?
C24 C23 C22 121.40(19) . . ?
C25 C24 C23 120.69(19) . . ?
C24 C25 C26 120.73(19) . . ?
C21 C26 C25 117.18(19) . . ?
C21 C26 C30 122.39(18) . . ?
C25 C26 C30 120.38(19) . . ?
C22 C27 C29 112.28(19) . . ?
C22 C27 C28 110.78(18) . . ?
C29 C27 C28 110.46(18) . . ?
C31 C30 C26 110.23(18) . . ?
C31 C30 C32 111.12(19) . . ?
C26 C30 C32 111.4(2) . . ?
C54 P41 C48 107.77(10) . . ?
C54 P41 C42 105.76(9) . . ?
C48 P41 C42 104.46(9) . . ?
C54 P41 Au 108.76(8) . . ?
C48 P41 Au 114.41(6) . . ?
C42 P41 Au 115.11(7) . . ?
C47 C42 C43 119.51(19) . . ?
C47 C42 P41 118.69(16) . . ?
C43 C42 P41 121.76(16) . . ?
C44 C43 C42 119.9(2) . . ?
C45 C44 C43 120.1(2) . . ?
C44 C45 C46 120.5(2) . . ?
C45 C46 C47 119.7(2) . . ?
C42 C47 C46 120.1(2) . . ?
C49 C48 C53 119.7(2) . . ?
C49 C48 P41 121.47(15) . . ?
C53 C48 P41 118.87(17) . . ?
C50 C49 C48 120.1(2) . . ?
C51 C50 C49 120.0(2) . . ?
C50 C51 C52 120.2(2) . . ?
C51 C52 C53 121.1(2) . . ?
C52 C53 C48 119.0(2) . . ?
C59 C54 C55 119.3(2) . . ?
C59 C54 P41 119.21(17) . . ?
C55 C54 P41 121.4(2) . . ?
C56 C55 C54 119.7(2) . . ?
C57 C56 C55 120.9(2) . . ?
C56 C57 C58 119.8(2) . . ?
C57 C58 C59 119.8(2) . . ?
C54 C59 C58 120.5(2) . . ?
F4' P1 F5' 91.4(7) . . ?
F2 P1 F1 90.16(11) . . ?
F4' P1 F1' 90.5(8) . . ?
F5' P1 F1' 90.9(8) . . ?
F2 P1 F5 90.22(11) . . ?
F1 P1 F5 90.09(10) . . ?
F2 P1 F3 90.92(13) . . ?
F1 P1 F3 90.79(11) . . ?
F5 P1 F3 178.55(12) . . ?
F2 P1 F4 178.99(13) . . ?
F1 P1 F4 90.66(11) . . ?
F5 P1 F4 89.20(11) . . ?
F3 P1 F4 89.65(11) . . ?
F4' P1 F6' 90.7(8) . . ?
F5' P1 F6' 90.5(8) . . ?
F1' P1 F6' 178.2(10) . . ?
F4' P1 F3' 89.9(7) . . ?
F5' P1 F3' 178.5(9) . . ?
F1' P1 F3' 89.6(7) . . ?
F6' P1 F3' 89.0(7) . . ?
F4' P1 F2' 178.7(9) . . ?
F5' P1 F2' 89.9(7) . . ?
F1' P1 F2' 89.3(7) . . ?
F6' P1 F2' 89.5(7) . . ?
F3' P1 F2' 88.8(7) . . ?
F2 P1 F6 90.22(12) . . ?
F1 P1 F6 179.58(11) . . ?
F5 P1 F6 90.08(11) . . ?
F3 P1 F6 89.02(11) . . ?
F4 P1 F6 88.96(11) . . ?
C61 O60 C63 114.1(4) . . ?
O60 C61 C62 110.7(3) . . ?
O60 C63 C64 112.0(4) . . ?

loop_
_geom_bond_atom_site_label_1
_geom_bond_atom_site_label_2
_geom_bond_distance
_geom_bond_site_symmetry_2
_geom_bond_publ_flag
Au P41 2.2595(5) . ?
Au S1 2.3147(5) . ?
S1 C2 1.7027(14) . ?
C2 C4 1.483(2) . ?
C2 S3 1.6420(16) . ?
C4 N8 1.343(2) . ?
C4 N5 1.343(2) . ?
N5 C6 1.375(2) . ?
N5 C9 1.450(2) . ?
C6 C7 1.338(4) . ?
C7 N8 1.386(2) . ?
N8 C21 1.440(2) . ?
C9 C10 1.395(3) . ?
C9 C14 1.400(3) . ?
C10 C11 1.402(3) . ?
C10 C15 1.497(3) . ?
C11 C12 1.374(3) . ?
C12 C13 1.366(3) . ?
C13 C14 1.390(3) . ?
C14 C18 1.520(3) . ?
C15 C17 1.535(3) . ?
C15 C16 1.539(3) . ?
C18 C19 1.529(3) . ?
C18 C20 1.536(3) . ?
C21 C26 1.387(3) . ?
C21 C22 1.405(3) . ?
C22 C23 1.390(3) . ?
C22 C27 1.524(3) . ?
C23 C24 1.379(3) . ?
C24 C25 1.377(3) . ?
C25 C26 1.390(3) . ?
C26 C30 1.534(3) . ?
C27 C29 1.530(3) . ?
C27 C28 1.532(3) . ?
C30 C31 1.520(3) . ?
C30 C32 1.535(3) . ?
P41 C54 1.808(2) . ?
P41 C48 1.814(2) . ?
P41 C42 1.8192(19) . ?
C42 C47 1.377(3) . ?
C42 C43 1.396(3) . ?
C43 C44 1.373(3) . ?
C44 C45 1.369(3) . ?
C45 C46 1.379(3) . ?
C46 C47 1.383(3) . ?
C48 C49 1.389(3) . ?
C48 C53 1.391(3) . ?
C49 C50 1.384(3) . ?
C50 C51 1.369(4) . ?
C51 C52 1.369(4) . ?
C52 C53 1.385(3) . ?
C54 C59 1.377(3) . ?
C54 C55 1.396(3) . ?
C55 C56 1.374(3) . ?
C56 C57 1.371(4) . ?
C57 C58 1.383(3) . ?
C58 C59 1.386(3) . ?
P1 F4' 1.575(11) . ?
P1 F5' 1.575(11) . ?
P1 F2 1.5843(19) . ?
P1 F1 1.5869(15) . ?
P1 F1' 1.588(11) . ?
P1 F5 1.5893(17) . ?
P1 F3 1.5897(18) . ?
P1 F4 1.5914(18) . ?
P1 F6' 1.595(11) . ?
P1 F3' 1.604(11) . ?
P1 F2' 1.608(11) . ?
P1 F6 1.6118(14) . ?
O60 C61 1.400(4) . ?
O60 C63 1.408(4) . ?
C61 C62 1.489(5) . ?
C63 C64 1.479(6) . ?
